data_4348590
loop_
_publ_author_name
'Modak, Ritwik'
'Sikdar, Yeasin'
'Thuijs, Annaliese E.'
'Christou, George'
'Goswami, Sanchita'

_publ_section_title
;
 Co<sup>II</sup><sub>4</sub>, Co<sup>II</sup><sub>7</sub>, and a Series of
 Co<sup>II</sup><sub>2</sub>Ln<sup>III</sup> (Ln<sup>III</sup> =
 Nd<sup>III</sup>, Sm<sup>III</sup>, Gd<sup>III</sup>, Tb<sup>III</sup>,
 Dy<sup>III</sup>) Coordination Clusters: Search for Single Molecule
 Magnets.
;
_journal_issue 20
_journal_name_full 'Inorganic chemistry'
_journal_page_first 10192
_journal_page_last 10202
_journal_paper_doi 10.1021/acs.inorgchem.6b01402
_journal_volume 55
_journal_year 2016
_chemical_formula_sum 'C61 H56 Co2 Dy N7 O23'
_chemical_formula_weight 1535.49
_space_group_IT_number 2
_space_group_name_Hall '-P 1'
_space_group_name_H-M_alt 'P -1'
_symmetry_cell_setting triclinic
_symmetry_space_group_name_H-M 'P -1'
_atom_sites_solution_hydrogens geom
_atom_sites_solution_primary direct
_atom_sites_solution_secondary difmap
_audit_creation_method SHELXL-97
_cell_angle_alpha 85.425(7)
_cell_angle_beta 87.323(6)
_cell_angle_gamma 61.607(5)
_cell_formula_units_Z 2
_cell_length_a 12.791(6)
_cell_length_b 13.184(6)
_cell_length_c 22.098(10)
_cell_measurement_reflns_used 12004
_cell_measurement_temperature 296(2)
_cell_measurement_theta_max 22.9
_cell_measurement_theta_min 0.9
_cell_volume 3268(3)
_computing_cell_refinement 'Bruker SAINT'
_computing_data_collection 'Bruker APEX2'
_computing_data_reduction 'Bruker SAINT'
_computing_structure_refinement 'SHELXL-97 (Sheldrick, 2008)'
_computing_structure_solution 'SHELXS-97 (Sheldrick, 2008)'
_diffrn_ambient_temperature 296(2)
_diffrn_measured_fraction_theta_full 0.901
_diffrn_measured_fraction_theta_max 0.901
_diffrn_measurement_device_type 'Bruker APEX-II CCD'
_diffrn_measurement_method 'phi and omega scans'
_diffrn_radiation_monochromator graphite
_diffrn_radiation_source 'fine-focus sealed tube'
_diffrn_radiation_type MoK\a
_diffrn_radiation_wavelength 0.71073
_diffrn_reflns_av_R_equivalents 0.0482
_diffrn_reflns_av_unetI/netI 0.1016
_diffrn_reflns_limit_h_max 12
_diffrn_reflns_limit_h_min -13
_diffrn_reflns_limit_k_max 14
_diffrn_reflns_limit_k_min -14
_diffrn_reflns_limit_l_max 24
_diffrn_reflns_limit_l_min -22
_diffrn_reflns_number 12004
_diffrn_reflns_theta_full 22.92
_diffrn_reflns_theta_max 22.92
_diffrn_reflns_theta_min 0.92
_exptl_absorpt_coefficient_mu 1.716
_exptl_absorpt_correction_T_max 0.619
_exptl_absorpt_correction_T_min 0.584
_exptl_absorpt_correction_type multi-scan
_exptl_absorpt_process_details 'SADABS (Sheldrick, 2008)'
_exptl_crystal_colour pink
_exptl_crystal_density_diffrn 1.560
_exptl_crystal_density_method 'not measured'
_exptl_crystal_description block
_exptl_crystal_F_000 1550
_exptl_crystal_size_max 0.32
_exptl_crystal_size_mid 0.29
_exptl_crystal_size_min 0.28
_refine_diff_density_max 1.448
_refine_diff_density_min -1.300
_refine_diff_density_rms 0.156
_refine_ls_extinction_coef 0.0011(3)
_refine_ls_extinction_expression Fc^*^=kFc[1+0.001xFc^2^\l^3^/sin(2\q)]^-1/4^
_refine_ls_extinction_method SHELXL
_refine_ls_goodness_of_fit_ref 1.156
_refine_ls_hydrogen_treatment mixed
_refine_ls_matrix_type full
_refine_ls_number_parameters 864
_refine_ls_number_reflns 8128
_refine_ls_number_restraints 3
_refine_ls_restrained_S_all 1.158
_refine_ls_R_factor_all 0.1066
_refine_ls_R_factor_gt 0.0687
_refine_ls_shift/su_max 1.911
_refine_ls_shift/su_mean 0.054
_refine_ls_structure_factor_coef Fsqd
_refine_ls_weighting_details 'calc w=1/[\s^2^(Fo^2^)+(0.1000P)^2^+0.6173P] where P=(Fo^2^+2Fc^2^)/3'
_refine_ls_weighting_scheme calc
_refine_ls_wR_factor_gt 0.1820
_refine_ls_wR_factor_ref 0.2066
_reflns_number_gt 5549
_reflns_number_total 9014
_reflns_threshold_expression >2sigma(I)
_cod_data_source_file ic6b01402_si_008.cif
_cod_data_source_block Complex_6
_cod_original_sg_symbol_H-M P-1
_cod_database_code 4348590

loop_
_symmetry_equiv_pos_as_xyz
'x, y, z'
'-x, -y, -z'

loop_
_atom_site_label
_atom_site_type_symbol
_atom_site_fract_x
_atom_site_fract_y
_atom_site_fract_z
_atom_site_U_iso_or_equiv
_atom_site_adp_type
_atom_site_occupancy
_atom_site_symmetry_multiplicity
_atom_site_calc_flag
_atom_site_refinement_flags
Dy1 Dy 0.61386(5) 0.60933(5) 0.74016(3) 0.0388(3) Uani 1 1 d .
Co2 Co 0.43393(14) 0.47134(13) 0.78827(7) 0.0363(4) Uani 1 1 d .
Co1 Co 0.74985(14) 0.78895(13) 0.68994(7) 0.0363(4) Uani 1 1 d .
O7 O 0.4919(6) 0.5818(6) 0.8136(3) 0.0349(19) Uani 1 1 d .
O10 O 0.4985(7) 0.5117(6) 0.7100(3) 0.0331(19) Uani 1 1 d .
O1 O 0.7178(6) 0.7139(6) 0.7693(4) 0.0347(19) Uani 1 1 d .
O4 O 0.6326(6) 0.7366(6) 0.6672(3) 0.0339(19) Uani 1 1 d .
O12 O 0.2471(7) 0.6097(7) 0.8090(4) 0.049(2) Uani 1 1 d D
H67 H 0.321(2) 0.569(10) 0.806(6) 0.058 Uiso 1 1 d D
O3 O 0.6020(7) 0.9729(7) 0.6716(4) 0.051(2) Uani 1 1 d D
H64 H 0.622(11) 1.029(10) 0.662(6) 0.061 Uiso 1 1 d D
O6 O 0.9229(7) 0.6340(7) 0.6979(4) 0.043(2) Uani 1 1 d .
H6A H 0.910(11) 0.572(11) 0.715(5) 0.052 Uiso 1 1 d .
N3 N 0.4458(8) 0.4147(8) 0.8795(5) 0.041(3) Uani 1 1 d .
N2 N 0.7927(9) 0.7898(8) 0.5977(5) 0.041(3) Uani 1 1 d .
O11 O 0.6482(7) 0.5273(6) 0.6309(4) 0.042(2) Uani 1 1 d .
O8 O 0.4805(7) 0.7804(6) 0.8076(4) 0.043(2) Uani 1 1 d .
O5 O 0.4243(6) 0.7545(6) 0.6797(4) 0.040(2) Uani 1 1 d .
O14 O 0.7343(7) 0.3996(7) 0.7540(4) 0.048(2) Uani 1 1 d .
O2 O 0.7152(7) 0.5575(7) 0.8460(4) 0.043(2) Uani 1 1 d .
O13 O 0.8283(8) 0.4956(7) 0.7215(4) 0.057(3) Uani 1 1 d .
N1 N 0.8123(8) 0.8733(8) 0.7400(5) 0.042(3) Uani 1 1 d .
N4 N 0.3449(9) 0.4097(8) 0.7404(5) 0.044(3) Uani 1 1 d .
O9 O 0.5943(7) 0.3009(7) 0.7807(4) 0.046(2) Uani 1 1 d .
H66 H 0.664(11) 0.328(10) 0.774(5) 0.056 Uiso 1 1 d .
C2 C 0.7647(9) 0.7059(10) 0.8224(5) 0.032(3) Uani 1 1 d .
C8 C 0.8368(10) 0.8541(9) 0.7967(6) 0.038(3) Uani 1 1 d .
H8 H 0.8696 0.8956 0.8128 0.046 Uiso 1 1 calc R
C47 C 0.5091(10) 0.4657(9) 0.6582(5) 0.030(3) Uani 1 1 d .
C46 C 0.4461(10) 0.4051(10) 0.6444(5) 0.034(3) Uani 1 1 d .
C48 C 0.5892(10) 0.4692(9) 0.6140(5) 0.033(3) Uani 1 1 d .
C3 C 0.8174(10) 0.7730(10) 0.8378(6) 0.038(3) Uani 1 1 d .
C32 C 0.4503(10) 0.6405(10) 0.8628(6) 0.035(3) Uani 1 1 d .
C33 C 0.4448(10) 0.7482(10) 0.8634(5) 0.037(3) Uani 1 1 d .
C52 C 0.7390(12) 0.5249(12) 0.5893(6) 0.056(4) Uani 1 1 d .
H52A H 0.7985 0.4463 0.5849 0.085 Uiso 1 1 calc R
H52B H 0.7749 0.5671 0.6047 0.085 Uiso 1 1 calc R
H52C H 0.7044 0.5598 0.5505 0.085 Uiso 1 1 calc R
C39 C 0.4578(11) 0.3044(10) 0.8950(6) 0.040(3) Uani 1 1 d .
C1 C 0.7639(10) 0.6225(10) 0.8677(6) 0.036(3) Uani 1 1 d .
C14 C 0.9480(11) 0.9463(11) 0.6989(7) 0.059(4) Uani 1 1 d .
H14 H 1.0116 0.8836 0.7182 0.071 Uiso 1 1 calc R
C9 C 0.8342(10) 0.9578(11) 0.7063(6) 0.042(3) Uani 1 1 d .
C17 C 0.5616(11) 0.7858(9) 0.6190(6) 0.035(3) Uani 1 1 d .
C31 C 0.4164(11) 0.5977(10) 0.9156(6) 0.040(3) Uani 1 1 d .
C53 C 0.3666(10) 0.3859(9) 0.6851(6) 0.039(3) Uani 1 1 d .
H53 H 0.3257 0.3518 0.6693 0.047 Uiso 1 1 calc R
C38 C 0.4237(10) 0.4839(10) 0.9225(6) 0.042(3) Uani 1 1 d .
H38 H 0.4116 0.4584 0.9614 0.050 Uiso 1 1 calc R
C54 C 0.2636(11) 0.3838(10) 0.7749(6) 0.040(3) Uani 1 1 d .
C18 C 0.4444(11) 0.7959(10) 0.6248(6) 0.043(3) Uani 1 1 d .
C4 C 0.8608(11) 0.7580(11) 0.8967(6) 0.050(4) Uani 1 1 d .
H4 H 0.8937 0.8034 0.9074 0.060 Uiso 1 1 calc R
C51 C 0.4626(11) 0.3607(10) 0.5874(6) 0.046(3) Uani 1 1 d .
H51 H 0.4192 0.3243 0.5778 0.056 Uiso 1 1 calc R
C19 C 0.3677(11) 0.8478(10) 0.5776(7) 0.046(3) Uani 1 1 d .
H19 H 0.2898 0.8608 0.5826 0.056 Uiso 1 1 calc R
C44 C 0.3765(13) 0.2888(11) 0.9321(6) 0.055(4) Uani 1 1 d .
H44 H 0.3093 0.3522 0.9460 0.066 Uiso 1 1 calc R
C16 C 0.5974(10) 0.8225(9) 0.5646(6) 0.037(3) Uani 1 1 d .
C25 C 1.0067(11) 0.6839(11) 0.6055(6) 0.047(3) Uani 1 1 d .
C24 C 0.9074(11) 0.7792(10) 0.5809(6) 0.041(3) Uani 1 1 d .
C6 C 0.8086(11) 0.6073(11) 0.9236(6) 0.046(3) Uani 1 1 d .
H6 H 0.8079 0.5508 0.9514 0.055 Uiso 1 1 calc R
N5 N 0.8278(13) 0.4009(11) 0.7370(6) 0.079(4) Uani 1 1 d .
C40 C 0.5553(11) 0.2076(10) 0.8717(6) 0.042(3) Uani 1 1 d .
C30 C 0.9981(11) 0.5886(10) 0.6470(6) 0.048(4) Uani 1 1 d .
H30A H 0.9677 0.5489 0.6239 0.058 Uiso 1 1 calc R
H30B H 1.0769 0.5327 0.6609 0.058 Uiso 1 1 calc R
C45 C 0.6457(11) 0.2222(10) 0.8320(6) 0.047(3) Uani 1 1 d .
H45A H 0.6879 0.2499 0.8557 0.057 Uiso 1 1 calc R
H45B H 0.7032 0.1476 0.8181 0.057 Uiso 1 1 calc R
C7 C 0.7261(12) 0.4632(11) 0.8861(6) 0.056(4) Uani 1 1 d .
H7A H 0.8084 0.4069 0.8899 0.084 Uiso 1 1 calc R
H7B H 0.6828 0.4286 0.8702 0.084 Uiso 1 1 calc R
H7C H 0.6943 0.4905 0.9253 0.084 Uiso 1 1 calc R
C21 C 0.5201(14) 0.8674(11) 0.5154(6) 0.057(4) Uani 1 1 d .
H21 H 0.5453 0.8877 0.4785 0.068 Uiso 1 1 calc R
C23 C 0.7153(12) 0.8127(10) 0.5545(6) 0.046(3) Uani 1 1 d .
H23 H 0.7375 0.8235 0.5148 0.055 Uiso 1 1 calc R
C55 C 0.1714(12) 0.4734(11) 0.8030(6) 0.047(3) Uani 1 1 d .
C10 C 0.7381(11) 1.0520(10) 0.6778(6) 0.045(3) Uani 1 1 d .
C59 C 0.2779(12) 0.2722(11) 0.7847(7) 0.057(4) Uani 1 1 d .
H59 H 0.3410 0.2123 0.7658 0.068 Uiso 1 1 calc R
C37 C 0.4670(15) 0.8956(11) 0.8008(7) 0.074(5) Uani 1 1 d .
H37A H 0.3862 0.9505 0.8095 0.111 Uiso 1 1 calc R
H37B H 0.4872 0.9110 0.7600 0.111 Uiso 1 1 calc R
H37C H 0.5188 0.9022 0.8285 0.111 Uiso 1 1 calc R
C15 C 0.6163(12) 1.0697(10) 0.6892(7) 0.051(4) Uani 1 1 d .
H15A H 0.5973 1.0799 0.7321 0.062 Uiso 1 1 calc R
H15B H 0.5608 1.1397 0.6667 0.062 Uiso 1 1 calc R
C29 C 0.9193(14) 0.8584(12) 0.5422(7) 0.060(4) Uani 1 1 d .
H29 H 0.8520 0.9237 0.5274 0.073 Uiso 1 1 calc R
C34 C 0.4043(11) 0.8145(11) 0.9122(7) 0.054(4) Uani 1 1 d .
H34 H 0.3987 0.8877 0.9103 0.065 Uiso 1 1 calc R
C49 C 0.6031(12) 0.4249(10) 0.5581(6) 0.047(3) Uani 1 1 d .
H49 H 0.6548 0.4330 0.5296 0.057 Uiso 1 1 calc R
C22 C 0.3056(11) 0.7765(13) 0.6927(7) 0.067(5) Uani 1 1 d .
H22A H 0.2532 0.8582 0.6889 0.101 Uiso 1 1 calc R
H22B H 0.3009 0.7473 0.7334 0.101 Uiso 1 1 calc R
H22C H 0.2827 0.7387 0.6647 0.101 Uiso 1 1 calc R
C11 C 0.7581(12) 1.1327(11) 0.6436(7) 0.057(4) Uani 1 1 d .
H11 H 0.6947 1.1962 0.6246 0.068 Uiso 1 1 calc R
C60 C 0.1515(12) 0.5955(11) 0.7903(7) 0.061(4) Uani 1 1 d .
H60A H 0.1399 0.6160 0.7470 0.074 Uiso 1 1 calc R
H60B H 0.0796 0.6479 0.8111 0.074 Uiso 1 1 calc R
C5 C 0.8562(12) 0.6779(12) 0.9393(6) 0.054(4) Uani 1 1 d .
H5 H 0.8845 0.6707 0.9783 0.064 Uiso 1 1 calc R
C36 C 0.3777(11) 0.6654(11) 0.9666(6) 0.050(4) Uani 1 1 d .
H36 H 0.3560 0.6371 1.0021 0.060 Uiso 1 1 calc R
C13 C 0.9674(14) 1.0255(13) 0.6637(8) 0.073(5) Uani 1 1 d .
H13 H 1.0440 1.0159 0.6577 0.087 Uiso 1 1 calc R
C50 C 0.5416(13) 0.3691(10) 0.5443(6) 0.052(4) Uani 1 1 d .
H50 H 0.5523 0.3374 0.5070 0.063 Uiso 1 1 calc R
C56 C 0.0938(12) 0.4519(13) 0.8404(7) 0.061(4) Uani 1 1 d .
H56 H 0.0304 0.5124 0.8588 0.073 Uiso 1 1 calc R
C35 C 0.3718(12) 0.7710(11) 0.9644(7) 0.055(4) Uani 1 1 d .
H35 H 0.3456 0.8145 0.9983 0.066 Uiso 1 1 calc R
C20 C 0.4020(13) 0.8821(11) 0.5221(8) 0.060(4) Uani 1 1 d .
H20 H 0.3489 0.9140 0.4901 0.072 Uiso 1 1 calc R
C43 C 0.3958(13) 0.1764(12) 0.9486(6) 0.056(4) Uani 1 1 d .
H43 H 0.3445 0.1649 0.9760 0.067 Uiso 1 1 calc R
O15 O 0.9455(11) 0.2879(11) 0.7340(8) 0.146(6) Uani 1 1 d .
C58 C 0.2030(13) 0.2479(13) 0.8207(8) 0.069(5) Uani 1 1 d .
H58 H 0.2125 0.1733 0.8255 0.083 Uiso 1 1 calc R
C41 C 0.5695(13) 0.0990(11) 0.8869(7) 0.060(4) Uani 1 1 d .
H41 H 0.6339 0.0351 0.8714 0.072 Uiso 1 1 calc R
C12 C 0.8706(14) 1.1209(12) 0.6370(7) 0.067(4) Uani 1 1 d .
H12 H 0.8822 1.1775 0.6144 0.081 Uiso 1 1 calc R
C42 C 0.4892(16) 0.0844(13) 0.9248(7) 0.069(5) Uani 1 1 d .
H42 H 0.4989 0.0105 0.9344 0.083 Uiso 1 1 calc R
C57 C 0.1105(14) 0.3387(15) 0.8508(7) 0.070(4) Uani 1 1 d .
H57 H 0.0604 0.3237 0.8775 0.083 Uiso 1 1 calc R
C26 C 1.1213(11) 0.6691(12) 0.5888(7) 0.060(4) Uani 1 1 d .
H26 H 1.1888 0.6065 0.6054 0.071 Uiso 1 1 calc R
C27 C 1.1318(15) 0.7479(15) 0.5481(8) 0.077(5) Uani 1 1 d .
H27 H 1.2070 0.7371 0.5364 0.093 Uiso 1 1 calc R
C28 C 1.0334(15) 0.8422(14) 0.5242(8) 0.075(5) Uani 1 1 d .
H28 H 1.0416 0.8949 0.4965 0.089 Uiso 1 1 calc R
O17 O 0.1767(12) 0.5720(12) 0.9528(7) 0.115(5) Uani 1 1 d .
O16 O 0.1290(12) 0.7377(12) 0.9064(7) 0.108(4) Uani 1 1 d .
N6 N 0.1253(14) 0.6779(16) 0.9583(9) 0.093(5) Uani 1 1 d .
O18 O 0.0728(13) 0.7296(15) 1.0024(7) 0.138(7) Uani 1 1 d .
N7 N 0.289(2) 0.1067(14) 0.6415(10) 0.120(8) Uani 1 1 d .
O21 O 0.348(2) 0.0374(18) 0.6814(10) 0.205(11) Uani 1 1 d .
O20 O 0.1935(18) 0.121(3) 0.6321(17) 0.32(2) Uani 1 1 d .
O19 O 0.333(2) 0.158(2) 0.6181(11) 0.224(13) Uani 1 1 d .
O22 O 0.048(2) 0.358(4) 0.560(2) 0.60(5) Uani 1 1 d .
O23 O 0.062(4) 0.982(3) 0.8491(15) 0.54(3) Uani 1 1 d .
C61 C 0.166(3) 0.366(3) 0.5576(15) 0.202(14) Uani 1 1 d .

loop_
_atom_site_aniso_label
_atom_site_aniso_U_11
_atom_site_aniso_U_22
_atom_site_aniso_U_33
_atom_site_aniso_U_23
_atom_site_aniso_U_13
_atom_site_aniso_U_12
Dy1 0.0422(4) 0.0332(3) 0.0432(5) 0.0040(3) -0.0008(3) -0.0206(3)
Co2 0.0472(10) 0.0348(9) 0.0365(11) -0.0024(7) 0.0051(8) -0.0277(8)
Co1 0.0436(10) 0.0386(9) 0.0358(11) 0.0044(7) -0.0032(8) -0.0277(8)
O7 0.040(5) 0.038(4) 0.034(5) -0.002(4) 0.007(4) -0.025(4)
O10 0.048(5) 0.029(4) 0.025(5) 0.003(4) -0.001(4) -0.021(4)
O1 0.037(5) 0.030(4) 0.035(6) 0.003(4) -0.002(4) -0.015(4)
O4 0.038(5) 0.045(5) 0.025(5) -0.003(4) 0.000(4) -0.025(4)
O12 0.029(4) 0.041(5) 0.078(7) -0.004(5) -0.002(5) -0.019(4)
O3 0.047(5) 0.038(5) 0.074(7) 0.003(4) -0.001(5) -0.027(4)
O6 0.036(5) 0.034(5) 0.052(6) 0.002(4) -0.001(4) -0.011(4)
N3 0.045(6) 0.033(6) 0.048(7) 0.001(5) 0.002(5) -0.022(5)
N2 0.040(6) 0.031(5) 0.051(8) 0.006(5) 0.005(6) -0.018(5)
O11 0.050(5) 0.039(5) 0.041(6) -0.005(4) 0.008(4) -0.025(4)
O8 0.053(5) 0.029(4) 0.058(6) -0.003(4) 0.005(4) -0.028(4)
O5 0.034(5) 0.036(4) 0.050(6) 0.007(4) -0.001(4) -0.017(4)
O14 0.035(5) 0.042(5) 0.068(7) 0.001(4) 0.015(5) -0.020(4)
O2 0.038(5) 0.044(5) 0.054(6) 0.014(4) -0.008(4) -0.026(4)
O13 0.059(6) 0.031(5) 0.083(8) 0.012(5) 0.004(5) -0.025(4)
N1 0.037(6) 0.029(5) 0.055(9) 0.002(5) -0.001(5) -0.012(5)
N4 0.044(6) 0.035(6) 0.058(8) -0.012(5) 0.002(6) -0.022(5)
O9 0.045(5) 0.037(5) 0.057(6) 0.005(4) 0.004(4) -0.020(4)
C2 0.029(6) 0.042(7) 0.027(8) 0.006(6) -0.011(6) -0.018(6)
C8 0.041(7) 0.030(7) 0.042(10) 0.002(6) -0.001(6) -0.015(6)
C47 0.047(7) 0.027(6) 0.009(7) 0.007(5) -0.001(5) -0.012(5)
C46 0.044(7) 0.040(7) 0.023(8) -0.006(6) -0.006(6) -0.023(6)
C48 0.045(7) 0.025(6) 0.023(8) 0.000(5) -0.003(6) -0.013(6)
C3 0.033(7) 0.050(8) 0.036(9) -0.001(6) -0.008(6) -0.022(6)
C32 0.042(7) 0.037(7) 0.030(8) -0.010(6) 0.009(6) -0.021(6)
C33 0.049(7) 0.033(7) 0.033(8) -0.009(6) 0.019(6) -0.024(6)
C52 0.061(9) 0.067(9) 0.056(10) -0.011(7) 0.018(8) -0.043(8)
C39 0.047(8) 0.037(7) 0.040(8) -0.002(6) -0.005(6) -0.023(6)
C1 0.030(6) 0.045(7) 0.034(9) -0.003(6) 0.006(6) -0.020(6)
C14 0.044(8) 0.037(8) 0.098(13) 0.022(7) 0.001(8) -0.024(7)
C9 0.039(7) 0.049(8) 0.049(9) -0.010(6) 0.010(6) -0.030(7)
C17 0.050(8) 0.024(6) 0.038(9) -0.001(6) -0.017(7) -0.021(6)
C31 0.048(7) 0.032(7) 0.041(9) -0.007(6) 0.000(6) -0.019(6)
C53 0.041(7) 0.026(6) 0.056(10) -0.011(6) -0.010(7) -0.019(6)
C38 0.048(8) 0.042(7) 0.048(9) 0.004(7) 0.008(7) -0.033(6)
C54 0.042(7) 0.040(7) 0.049(9) 0.000(6) -0.013(6) -0.028(6)
C18 0.055(9) 0.033(7) 0.045(10) 0.001(6) -0.015(7) -0.024(6)
C4 0.044(8) 0.057(9) 0.052(11) 0.000(7) 0.003(7) -0.028(7)
C51 0.045(8) 0.042(7) 0.057(10) 0.005(7) -0.009(7) -0.026(6)
C19 0.043(8) 0.039(7) 0.063(11) -0.001(7) -0.010(7) -0.024(6)
C44 0.067(9) 0.048(8) 0.063(11) 0.004(7) 0.003(8) -0.039(8)
C16 0.041(7) 0.032(6) 0.040(9) 0.007(6) -0.003(6) -0.019(6)
C25 0.052(8) 0.057(8) 0.049(9) -0.020(7) 0.020(7) -0.039(7)
C24 0.038(7) 0.044(7) 0.045(9) -0.002(6) 0.010(6) -0.023(6)
C6 0.055(8) 0.056(8) 0.034(9) 0.006(6) 0.000(7) -0.034(7)
N5 0.096(11) 0.068(10) 0.069(10) -0.004(7) -0.016(9) -0.036(9)
C40 0.049(8) 0.033(7) 0.042(9) 0.002(6) -0.008(6) -0.019(6)
C30 0.040(7) 0.034(7) 0.065(10) -0.008(7) 0.003(7) -0.013(6)
C45 0.050(8) 0.039(7) 0.051(10) 0.003(7) 0.002(7) -0.020(6)
C7 0.065(9) 0.048(8) 0.068(11) 0.023(7) -0.018(8) -0.039(7)
C21 0.107(13) 0.039(7) 0.035(10) 0.003(6) -0.023(9) -0.041(8)
C23 0.064(9) 0.039(7) 0.034(9) 0.014(6) -0.001(7) -0.025(7)
C55 0.054(8) 0.053(8) 0.047(9) -0.016(7) 0.004(7) -0.034(7)
C10 0.046(8) 0.032(7) 0.056(10) 0.004(6) -0.003(7) -0.019(6)
C59 0.056(9) 0.051(9) 0.076(11) -0.005(7) -0.005(8) -0.035(7)
C37 0.110(13) 0.036(8) 0.071(12) -0.004(7) 0.023(10) -0.033(9)
C15 0.065(9) 0.032(7) 0.054(10) -0.008(6) -0.006(7) -0.019(6)
C29 0.074(10) 0.044(8) 0.066(11) 0.003(7) 0.010(8) -0.032(8)
C34 0.046(8) 0.038(7) 0.080(12) -0.006(8) 0.010(8) -0.023(6)
C49 0.063(9) 0.034(7) 0.048(10) 0.011(6) 0.003(7) -0.027(7)
C22 0.029(7) 0.079(11) 0.094(13) 0.020(9) -0.004(8) -0.029(7)
C11 0.041(8) 0.046(8) 0.084(12) 0.013(7) 0.000(8) -0.023(7)
C60 0.046(8) 0.043(8) 0.088(12) -0.013(8) -0.016(8) -0.013(7)
C5 0.067(9) 0.082(10) 0.027(9) 0.002(7) -0.008(7) -0.049(9)
C36 0.055(8) 0.054(8) 0.040(9) 0.007(7) 0.000(7) -0.027(7)
C13 0.070(11) 0.067(11) 0.102(14) 0.008(10) -0.009(10) -0.051(9)
C50 0.085(11) 0.035(7) 0.043(10) 0.003(6) -0.010(8) -0.033(7)
C56 0.041(8) 0.070(10) 0.093(13) -0.032(9) 0.021(8) -0.041(8)
C35 0.070(10) 0.050(9) 0.054(10) -0.020(7) 0.017(8) -0.035(8)
C20 0.059(10) 0.034(7) 0.088(14) 0.008(7) -0.034(9) -0.021(7)
C43 0.080(10) 0.058(9) 0.048(10) -0.008(7) 0.012(8) -0.048(9)
O15 0.072(9) 0.072(9) 0.256(19) -0.033(10) -0.004(10) 0.002(7)
C58 0.054(9) 0.060(10) 0.107(14) 0.000(9) 0.004(9) -0.039(8)
C41 0.074(10) 0.045(8) 0.064(11) 0.008(7) 0.003(8) -0.034(8)
C12 0.086(12) 0.049(9) 0.082(13) 0.015(8) -0.005(10) -0.047(9)
C42 0.121(14) 0.050(9) 0.062(11) 0.002(8) -0.010(10) -0.060(10)
C57 0.064(10) 0.095(13) 0.063(11) -0.013(9) 0.013(8) -0.049(10)
C26 0.035(8) 0.062(9) 0.089(12) -0.016(8) 0.012(8) -0.029(7)
C27 0.075(12) 0.080(12) 0.094(14) -0.011(10) 0.028(10) -0.053(11)
C28 0.084(12) 0.063(11) 0.094(14) -0.009(9) 0.033(11) -0.052(10)
O17 0.093(10) 0.071(9) 0.153(13) -0.003(9) 0.010(9) -0.019(8)
O16 0.107(10) 0.106(10) 0.127(12) 0.002(9) -0.026(9) -0.064(9)
N6 0.068(10) 0.101(14) 0.116(17) 0.007(12) -0.014(10) -0.045(10)
O18 0.086(10) 0.169(16) 0.122(13) -0.053(12) 0.024(9) -0.026(10)
N7 0.18(2) 0.053(10) 0.110(17) 0.000(9) 0.020(16) -0.048(13)
O21 0.27(3) 0.108(15) 0.166(19) -0.025(13) -0.062(18) -0.028(16)
O20 0.087(14) 0.35(4) 0.57(6) -0.19(4) 0.03(2) -0.12(2)
O19 0.33(3) 0.30(3) 0.18(2) -0.07(2) 0.08(2) -0.26(3)
O22 0.13(2) 0.57(7) 0.82(10) -0.40(7) -0.20(4) 0.13(3)
O23 0.78(7) 0.28(3) 0.45(4) 0.11(3) -0.40(5) -0.15(4)
C61 0.22(4) 0.18(3) 0.19(3) -0.09(2) 0.05(3) -0.08(3)

loop_
_atom_type_symbol
_atom_type_description
_atom_type_scat_dispersion_real
_atom_type_scat_dispersion_imag
_atom_type_scat_source
C C 0.0033 0.0016 'International Tables Vol C Tables 4.2.6.8 and 6.1.1.4'
H H 0.0000 0.0000 'International Tables Vol C Tables 4.2.6.8 and 6.1.1.4'
N N 0.0061 0.0033 'International Tables Vol C Tables 4.2.6.8 and 6.1.1.4'
O O 0.0106 0.0060 'International Tables Vol C Tables 4.2.6.8 and 6.1.1.4'
Co Co 0.3494 0.9721 'International Tables Vol C Tables 4.2.6.8 and 6.1.1.4'
Dy Dy -0.1892 4.4098 'International Tables Vol C Tables 4.2.6.8 and 6.1.1.4'

loop_
_geom_angle_atom_site_label_1
_geom_angle_atom_site_label_2
_geom_angle_atom_site_label_3
_geom_angle
O4 Dy1 O7 146.2(3)
O4 Dy1 O14 129.0(3)
O7 Dy1 O14 83.8(3)
O4 Dy1 O13 82.4(3)
O7 Dy1 O13 130.6(3)
O14 Dy1 O13 53.1(3)
O4 Dy1 O1 62.6(3)
O7 Dy1 O1 116.7(3)
O14 Dy1 O1 113.0(3)
O13 Dy1 O1 69.6(3)
O4 Dy1 O10 116.3(3)
O7 Dy1 O10 62.6(3)
O14 Dy1 O10 69.7(3)
O13 Dy1 O10 113.0(3)
O1 Dy1 O10 177.2(2)
O4 Dy1 O2 123.3(3)
O7 Dy1 O2 70.0(3)
O14 Dy1 O2 71.2(3)
O13 Dy1 O2 73.5(3)
O1 Dy1 O2 61.0(2)
O10 Dy1 O2 120.4(2)
O4 Dy1 O5 62.3(3)
O7 Dy1 O5 88.9(3)
O14 Dy1 O5 136.6(3)
O13 Dy1 O5 138.1(3)
O1 Dy1 O5 108.4(2)
O10 Dy1 O5 69.0(2)
O2 Dy1 O5 144.3(3)
O4 Dy1 O8 90.7(3)
O7 Dy1 O8 61.7(2)
O14 Dy1 O8 137.3(3)
O13 Dy1 O8 135.0(3)
O1 Dy1 O8 67.8(2)
O10 Dy1 O8 109.9(2)
O2 Dy1 O8 73.7(3)
O5 Dy1 O8 70.9(3)
O4 Dy1 O11 69.4(2)
O7 Dy1 O11 122.8(3)
O14 Dy1 O11 73.0(3)
O13 Dy1 O11 71.2(3)
O1 Dy1 O11 120.5(2)
O10 Dy1 O11 60.4(2)
O2 Dy1 O11 140.1(2)
O5 Dy1 O11 75.5(3)
O8 Dy1 O11 146.2(3)
O4 Dy1 N5 106.3(4)
O7 Dy1 N5 107.5(4)
O14 Dy1 N5 26.2(3)
O13 Dy1 N5 26.9(3)
O1 Dy1 N5 91.7(3)
O10 Dy1 N5 91.0(3)
O2 Dy1 N5 70.4(3)
O5 Dy1 N5 145.2(3)
O8 Dy1 N5 143.9(3)
O11 Dy1 N5 69.7(3)
O10 Co2 O7 76.5(3)
O10 Co2 N4 90.5(4)
O7 Co2 N4 159.2(4)
O10 Co2 N3 153.3(4)
O7 Co2 N3 86.4(3)
N4 Co2 N3 111.1(4)
O10 Co2 O9 82.9(3)
O7 Co2 O9 106.5(3)
N4 Co2 O9 87.5(4)
N3 Co2 O9 82.5(3)
O10 Co2 O12 111.8(3)
O7 Co2 O12 87.3(3)
N4 Co2 O12 82.6(4)
N3 Co2 O12 87.3(4)
O9 Co2 O12 162.2(3)
O4 Co1 N1 155.4(4)
O4 Co1 O1 74.9(3)
N1 Co1 O1 89.6(4)
O4 Co1 N2 86.7(4)
N1 Co1 N2 113.9(4)
O1 Co1 N2 152.6(3)
O4 Co1 O6 106.5(3)
N1 Co1 O6 89.5(3)
O1 Co1 O6 81.6(3)
N2 Co1 O6 84.5(3)
O4 Co1 O3 86.9(3)
N1 Co1 O3 81.1(3)
O1 Co1 O3 111.1(3)
N2 Co1 O3 87.4(4)
O6 Co1 O3 163.9(3)
C32 O7 Co2 121.9(7)
C32 O7 Dy1 125.3(7)
Co2 O7 Dy1 112.2(3)
C47 O10 Co2 125.7(7)
C47 O10 Dy1 125.5(7)
Co2 O10 Dy1 105.8(3)
C2 O1 Co1 125.3(7)
C2 O1 Dy1 127.1(6)
Co1 O1 Dy1 106.4(3)
C17 O4 Co1 121.3(7)
C17 O4 Dy1 124.6(7)
Co1 O4 Dy1 113.3(3)
C60 O12 Co2 118.0(7)
C15 O3 Co1 119.9(7)
C30 O6 Co1 122.3(7)
C38 N3 C39 118.4(11)
C38 N3 Co2 122.0(8)
C39 N3 Co2 118.7(8)
C23 N2 C24 118.6(11)
C23 N2 Co1 123.0(8)
C24 N2 Co1 117.9(8)
C48 O11 C52 115.4(9)
C48 O11 Dy1 120.8(7)
C52 O11 Dy1 123.3(7)
C33 O8 C37 116.5(9)
C33 O8 Dy1 115.1(6)
C37 O8 Dy1 126.3(8)
C18 O5 C22 116.7(10)
C18 O5 Dy1 115.6(7)
C22 O5 Dy1 126.5(8)
N5 O14 Dy1 93.6(8)
C1 O2 C7 114.5(9)
C1 O2 Dy1 121.4(7)
C7 O2 Dy1 124.1(7)
N5 O13 Dy1 92.4(8)
C8 N1 C9 118.4(11)
C8 N1 Co1 126.7(8)
C9 N1 Co1 114.8(8)
C53 N4 C54 120.8(11)
C53 N4 Co2 123.8(9)
C54 N4 Co2 115.2(8)
C45 O9 Co2 122.4(7)
O1 C2 C3 124.7(10)
O1 C2 C1 118.0(10)
C3 C2 C1 117.2(11)
N1 C8 C3 125.4(12)
O10 C47 C48 120.2(11)
O10 C47 C46 123.5(10)
C48 C47 C46 116.3(10)
C51 C46 C53 116.6(11)
C51 C46 C47 118.8(11)
C53 C46 C47 124.5(11)
C49 C48 O11 123.6(11)
C49 C48 C47 123.3(11)
O11 C48 C47 113.1(10)
C4 C3 C2 118.7(11)
C4 C3 C8 115.7(11)
C2 C3 C8 125.5(11)
O7 C32 C33 118.8(11)
O7 C32 C31 123.4(10)
C33 C32 C31 117.7(10)
C34 C33 C32 123.0(11)
C34 C33 O8 125.4(11)
C32 C33 O8 111.5(10)
C44 C39 N3 121.6(11)
C44 C39 C40 119.4(11)
N3 C39 C40 119.0(11)
C6 C1 O2 124.8(11)
C6 C1 C2 123.2(11)
O2 C1 C2 111.9(10)
C13 C14 C9 121.0(13)
C14 C9 C10 119.9(12)
C14 C9 N1 122.1(11)
C10 C9 N1 117.9(10)
O4 C17 C16 123.6(11)
O4 C17 C18 116.2(11)
C16 C17 C18 120.2(11)
C32 C31 C36 119.0(11)
C32 C31 C38 123.6(11)
C36 C31 C38 117.3(12)
N4 C53 C46 128.0(11)
N3 C38 C31 126.0(12)
C55 C54 C59 119.7(13)
C55 C54 N4 117.1(11)
C59 C54 N4 123.1(12)
O5 C18 C19 128.4(12)
O5 C18 C17 113.0(11)
C19 C18 C17 118.6(12)
C5 C4 C3 122.1(13)
C50 C51 C46 122.4(12)
C18 C19 C20 122.4(13)
C39 C44 C43 119.3(13)
C21 C16 C17 120.0(12)
C21 C16 C23 116.4(12)
C17 C16 C23 123.6(11)
C24 C25 C26 119.1(12)
C24 C25 C30 122.5(11)
C26 C25 C30 118.2(12)
C29 C24 C25 120.6(12)
C29 C24 N2 121.9(12)
C25 C24 N2 117.5(11)
C1 C6 C5 119.0(12)
O14 N5 O13 120.9(13)
O14 N5 O15 120.8(13)
O13 N5 O15 118.4(14)
O14 N5 Dy1 60.2(7)
O13 N5 Dy1 60.7(7)
O15 N5 Dy1 178.8(12)
C41 C40 C39 119.9(13)
C41 C40 C45 119.7(12)
C39 C40 C45 120.4(11)
O6 C30 C25 111.9(10)
O9 C45 C40 112.6(10)
C16 C21 C20 119.7(14)
N2 C23 C16 124.6(12)
C56 C55 C54 119.7(12)
C56 C55 C60 120.1(12)
C54 C55 C60 120.1(12)
C11 C10 C9 118.7(12)
C11 C10 C15 120.8(11)
C9 C10 C15 120.2(11)
C58 C59 C54 122.4(14)
O3 C15 C10 112.1(11)
C24 C29 C28 120.3(14)
C33 C34 C35 118.8(12)
C50 C49 C48 120.6(13)
C10 C11 C12 120.8(13)
O12 C60 C55 112.6(10)
C4 C5 C6 119.6(12)
C35 C36 C31 120.9(13)
C14 C13 C12 118.7(14)
C49 C50 C51 118.5(13)
C55 C56 C57 120.0(13)
C36 C35 C34 120.5(13)
C19 C20 C21 118.9(13)
C42 C43 C44 120.3(14)
C59 C58 C57 118.1(14)
C42 C41 C40 120.2(14)
C11 C12 C13 120.8(13)
C43 C42 C41 120.8(13)
C56 C57 C58 120.1(14)
C27 C26 C25 119.5(14)
C28 C27 C26 121.1(15)
C27 C28 C29 119.2(14)
O18 N6 O17 128(2)
O18 N6 O16 119.7(19)
O17 N6 O16 112.1(18)
O19 N7 O20 126(3)
O19 N7 O21 113(3)
O20 N7 O21 120(3)

loop_
_geom_bond_atom_site_label_1
_geom_bond_atom_site_label_2
_geom_bond_distance
Dy1 O4 2.320(8)
Dy1 O7 2.325(7)
Dy1 O14 2.444(8)
Dy1 O13 2.455(9)
Dy1 O1 2.459(8)
Dy1 O10 2.513(7)
Dy1 O2 2.609(8)
Dy1 O5 2.609(8)
Dy1 O8 2.619(8)
Dy1 O11 2.658(8)
Dy1 N5 2.812(14)
Co2 O10 2.023(8)
Co2 O7 2.044(7)
Co2 N4 2.051(10)
Co2 N3 2.080(10)
Co2 O9 2.220(8)
Co2 O12 2.266(8)
Co1 O4 2.022(7)
Co1 N1 2.056(11)
Co1 O1 2.065(8)
Co1 N2 2.086(11)
Co1 O6 2.187(8)
Co1 O3 2.275(8)
O7 C32 1.324(13)
O10 C47 1.309(13)
O1 C2 1.316(13)
O4 C17 1.342(13)
O12 C60 1.406(15)
O3 C15 1.456(15)
O6 C30 1.418(14)
N3 C38 1.299(15)
N3 C39 1.403(14)
N2 C23 1.320(15)
N2 C24 1.439(15)
O11 C48 1.384(13)
O11 C52 1.437(14)
O8 C33 1.399(13)
O8 C37 1.441(14)
O5 C18 1.354(14)
O5 C22 1.424(14)
O14 N5 1.245(16)
O2 C1 1.397(14)
O2 C7 1.422(13)
O13 N5 1.271(15)
N1 C8 1.280(15)
N1 C9 1.422(15)
N4 C53 1.272(15)
N4 C54 1.414(15)
O9 C45 1.424(14)
C2 C3 1.410(16)
C2 C1 1.430(16)
C8 C3 1.452(16)
C47 C48 1.398(15)
C47 C46 1.434(16)
C46 C51 1.396(17)
C46 C53 1.424(17)
C48 C49 1.376(17)
C3 C4 1.400(17)
C32 C33 1.389(15)
C32 C31 1.397(16)
C33 C34 1.365(17)
C39 C44 1.376(17)
C39 C40 1.407(16)
C1 C6 1.346(16)
C14 C13 1.362(18)
C14 C9 1.392(17)
C9 C10 1.395(17)
C17 C16 1.399(16)
C17 C18 1.441(17)
C31 C36 1.414(17)
C31 C38 1.454(16)
C54 C55 1.377(17)
C54 C59 1.394(17)
C18 C19 1.365(17)
C4 C5 1.379(17)
C51 C50 1.393(18)
C19 C20 1.396(18)
C44 C43 1.401(17)
C16 C21 1.395(17)
C16 C23 1.460(17)
C25 C24 1.388(18)
C25 C26 1.417(17)
C25 C30 1.539(17)
C24 C29 1.358(17)
C6 C5 1.402(17)
N5 O15 1.538(17)
C40 C41 1.370(16)
C40 C45 1.494(17)
C21 C20 1.43(2)
C55 C56 1.380(17)
C55 C60 1.510(17)
C10 C11 1.371(17)
C10 C15 1.474(17)
C59 C58 1.354(19)
C29 C28 1.41(2)
C34 C35 1.382(17)
C49 C50 1.363(18)
C11 C12 1.375(19)
C36 C35 1.354(17)
C13 C12 1.39(2)
C56 C57 1.40(2)
C43 C42 1.36(2)
C58 C57 1.41(2)
C41 C42 1.370(19)
C26 C27 1.37(2)
C27 C28 1.37(2)
O17 N6 1.243(19)
O16 N6 1.351(19)
N6 O18 1.21(2)
N7 O19 1.15(2)
N7 O20 1.17(3)
N7 O21 1.21(2)
O22 C61 1.56(5)
